data_2238242
loop_
_publ_author_name
'Spandana, H. S.'
'Foro, Sabine'
'Gowda, B. Thimme'

_publ_section_title
;
 Potassium <i>N</i>-bromo-4-chloro-2-methylbenzenesulfonamidate
 monohydrate
;
_journal_coeditor_code RZ5069
_journal_issue 7
_journal_name_full 'Acta Crystallographica Section E'
_journal_page_first m370
_journal_paper_doi 10.1107/S1600536813014979
_journal_volume 69
_journal_year 2013
_chemical_formula_iupac 'K +, C7 H6 Br Cl N O2 S, H2 O1'
_chemical_formula_moiety 'K +, C7 H6 Br Cl N O2 S, H2 O1'
_chemical_formula_sum 'C7 H8 Br Cl K N O3 S'
_chemical_formula_weight 340.66
_chemical_name_systematic
;
Potassium <i>N</i>-bromo-4-chloro-2-methylbenzenesulfonamidate monohydrate
;
_space_group_IT_number 14
_symmetry_cell_setting monoclinic
_symmetry_space_group_name_Hall '-P 2ybc'
_symmetry_space_group_name_H-M 'P 1 21/c 1'
_atom_sites_solution_hydrogens geom
_atom_sites_solution_primary direct
_atom_sites_solution_secondary difmap
_audit_creation_method SHELXL-97
_cell_angle_alpha 90.00
_cell_angle_beta 101.617(7)
_cell_angle_gamma 90.00
_cell_formula_units_Z 4
_cell_length_a 15.2650(10)
_cell_length_b 11.4817(8)
_cell_length_c 6.7552(5)
_cell_measurement_reflns_used 2484
_cell_measurement_temperature 293(2)
_cell_measurement_theta_max 27.84
_cell_measurement_theta_min 3.07
_cell_volume 1159.72(14)
_computing_cell_refinement
;
CrysAlis CCD (Oxford Diffraction, 2009)
;
_computing_data_collection
;
CrysAlis CCD (Oxford Diffraction, 2009)
;
_computing_data_reduction
;
CrysAlis RED  (Oxford Diffraction, 2009)
;
_computing_molecular_graphics 'PLATON (Spek, 2009)'
_computing_publication_material 'SHELXL97 (Sheldrick, 2008)'
_computing_structure_refinement 'SHELXL97 (Sheldrick, 2008)'
_computing_structure_solution 'SHELXS97 (Sheldrick, 2008)'
_diffrn_ambient_temperature 293(2)
_diffrn_measured_fraction_theta_full 0.997
_diffrn_measured_fraction_theta_max 0.997
_diffrn_measurement_device_type
;
Oxford Diffraction Xcalibur diffractometer
with Sapphire CCD detector
;
_diffrn_measurement_method
;
Rotation method data acquisition using omega scans.
;
_diffrn_radiation_monochromator graphite
_diffrn_radiation_source 'fine-focus sealed tube'
_diffrn_radiation_type MoK\a
_diffrn_radiation_wavelength 0.71073
_diffrn_reflns_av_R_equivalents 0.0304
_diffrn_reflns_av_sigmaI/netI 0.0305
_diffrn_reflns_limit_h_max 14
_diffrn_reflns_limit_h_min -19
_diffrn_reflns_limit_k_max 14
_diffrn_reflns_limit_k_min -14
_diffrn_reflns_limit_l_max 8
_diffrn_reflns_limit_l_min -8
_diffrn_reflns_number 4387
_diffrn_reflns_theta_full 26.37
_diffrn_reflns_theta_max 26.37
_diffrn_reflns_theta_min 3.25
_diffrn_standards_decay_% 0
_diffrn_standards_number 0
_exptl_absorpt_coefficient_mu 4.298
_exptl_absorpt_correction_T_max 0.6265
_exptl_absorpt_correction_T_min 0.2654
_exptl_absorpt_correction_type multi-scan
_exptl_absorpt_process_details
;
(CrysAlis RED; Oxford Diffraction, 2009)
;
_exptl_crystal_colour yellow
_exptl_crystal_density_diffrn 1.951
_exptl_crystal_density_method 'not measured'
_exptl_crystal_description prism
_exptl_crystal_F_000 672
_exptl_crystal_size_max 0.42
_exptl_crystal_size_mid 0.30
_exptl_crystal_size_min 0.12
_refine_diff_density_max 0.966
_refine_diff_density_min -1.180
_refine_ls_extinction_method none
_refine_ls_goodness_of_fit_ref 1.099
_refine_ls_hydrogen_treatment mixed
_refine_ls_matrix_type full
_refine_ls_number_parameters 143
_refine_ls_number_reflns 2367
_refine_ls_number_restraints 3
_refine_ls_restrained_S_all 1.099
_refine_ls_R_factor_all 0.0527
_refine_ls_R_factor_gt 0.0429
_refine_ls_shift/su_max 0.001
_refine_ls_shift/su_mean 0.000
_refine_ls_structure_factor_coef Fsqd
_refine_ls_weighting_details 'calc w=1/[\s^2^(Fo^2^)+(0.0847P)^2^+0.3516P] where P=(Fo^2^+2Fc^2^)/3'
_refine_ls_weighting_scheme calc
_refine_ls_wR_factor_gt 0.1231
_refine_ls_wR_factor_ref 0.1289
_reflns_number_gt 1971
_reflns_number_total 2367
_reflns_threshold_expression >2sigma(I)
_cod_data_source_file rz5069.cif
_cod_data_source_block I
_cod_original_sg_symbol_H-M 'P 21/c'
_cod_database_code 2238242
_cod_database_fobs_code 2238242

loop_
_symmetry_equiv_pos_as_xyz
'x, y, z'
'-x, y+1/2, -z+1/2'
'-x, -y, -z'
'x, -y-1/2, z-1/2'

loop_
_atom_site_type_symbol
_atom_site_label
_atom_site_fract_x
_atom_site_fract_y
_atom_site_fract_z
_atom_site_U_iso_or_equiv
_atom_site_adp_type
_atom_site_calc_flag
_atom_site_refinement_flags
_atom_site_occupancy
_atom_site_symmetry_multiplicity
Br Br1 0.23345(3) 0.48001(4) 1.31553(6) 0.03995(19) Uani d . 1 1
K K1 0.04696(6) 0.63387(8) 1.34287(13) 0.0345(2) Uani d . 1 1
Cl Cl1 0.53340(9) 0.62486(17) 0.7141(2) 0.0736(5) Uani d . 1 1
S S1 0.15358(6) 0.55763(8) 0.91712(13) 0.0261(2) Uani d . 1 1
O O1 0.09358(19) 0.5225(3) 0.7316(4) 0.0384(7) Uani d . 1 1
O O2 0.1350(2) 0.6710(2) 0.9950(4) 0.0373(7) Uani d . 1 1
O O3 -0.0700(2) 0.7364(3) 1.5563(6) 0.0487(8) Uani d D 1 1
H H31 -0.091(3) 0.801(3) 1.511(8) 0.058 Uiso d D 1 1
H H32 -0.109(3) 0.694(3) 1.588(8) 0.058 Uiso d D 1 1
N N1 0.1502(2) 0.4538(3) 1.0698(5) 0.0342(8) Uani d . 1 1
C C1 0.2632(2) 0.5708(3) 0.8616(5) 0.0252(7) Uani d . 1 1
C C2 0.3104(3) 0.4738(3) 0.8140(6) 0.0299(8) Uani d . 1 1
C C3 0.3941(3) 0.4935(4) 0.7699(7) 0.0381(10) Uani d . 1 1
H H3 0.4277 0.4310 0.7389 0.046 Uiso calc R 1 1
C C4 0.4281(3) 0.6058(5) 0.7717(6) 0.0412(11) Uani d . 1 1
C C5 0.3810(3) 0.7006(4) 0.8170(6) 0.0433(11) Uani d . 1 1
H H5 0.4046 0.7753 0.8170 0.052 Uiso calc R 1 1
C C6 0.2980(3) 0.6829(4) 0.8625(6) 0.0337(8) Uani d . 1 1
H H6 0.2651 0.7460 0.8939 0.040 Uiso calc R 1 1
C C7 0.2770(3) 0.3482(3) 0.8127(6) 0.0330(9) Uani d . 1 1
H H7A 0.2162 0.3443 0.7399 0.050 Uiso calc R 1 1
H H7B 0.2801 0.3224 0.9491 0.050 Uiso calc R 1 1
H H7C 0.3137 0.2989 0.7483 0.050 Uiso calc R 1 1

loop_
_atom_site_aniso_label
_atom_site_aniso_U_11
_atom_site_aniso_U_22
_atom_site_aniso_U_33
_atom_site_aniso_U_12
_atom_site_aniso_U_13
_atom_site_aniso_U_23
Br1 0.0480(3) 0.0389(3) 0.0321(3) 0.00845(18) 0.00612(19) 0.00640(16)
K1 0.0322(5) 0.0317(5) 0.0400(5) -0.0031(3) 0.0087(4) -0.0016(4)
Cl1 0.0330(7) 0.1197(13) 0.0715(9) -0.0165(7) 0.0187(6) 0.0105(8)
S1 0.0229(5) 0.0261(5) 0.0291(5) 0.0015(4) 0.0047(3) 0.0014(4)
O1 0.0251(15) 0.0519(18) 0.0348(16) -0.0037(13) -0.0019(12) 0.0013(13)
O2 0.0389(17) 0.0294(14) 0.0460(17) 0.0086(13) 0.0139(12) 0.0002(12)
O3 0.042(2) 0.0411(18) 0.066(2) 0.0001(15) 0.0176(15) -0.0089(17)
N1 0.0352(19) 0.0316(18) 0.0374(19) -0.0041(14) 0.0111(14) 0.0036(14)
C1 0.0226(18) 0.0256(19) 0.0268(17) -0.0038(15) 0.0039(14) 0.0022(14)
C2 0.031(2) 0.032(2) 0.0265(19) 0.0019(16) 0.0050(15) 0.0015(15)
C3 0.029(2) 0.050(3) 0.037(2) 0.0066(18) 0.0090(17) 0.0018(19)
C4 0.022(2) 0.069(3) 0.034(2) -0.010(2) 0.0065(16) 0.007(2)
C5 0.041(3) 0.048(3) 0.041(2) -0.018(2) 0.0081(18) 0.000(2)
C6 0.037(2) 0.029(2) 0.035(2) -0.0032(17) 0.0048(16) 0.0009(16)
C7 0.033(2) 0.029(2) 0.038(2) 0.0080(16) 0.0091(16) -0.0041(16)

loop_
_atom_type_symbol
_atom_type_description
_atom_type_scat_dispersion_real
_atom_type_scat_dispersion_imag
_atom_type_scat_source
C C 0.0033 0.0016 'International Tables Vol C Tables 4.2.6.8 and 6.1.1.4'
H H 0.0000 0.0000 'International Tables Vol C Tables 4.2.6.8 and 6.1.1.4'
Br Br -0.2901 2.4595 'International Tables Vol C Tables 4.2.6.8 and 6.1.1.4'
Cl Cl 0.1484 0.1585 'International Tables Vol C Tables 4.2.6.8 and 6.1.1.4'
K K 0.2009 0.2494 'International Tables Vol C Tables 4.2.6.8 and 6.1.1.4'
N N 0.0061 0.0033 'International Tables Vol C Tables 4.2.6.8 and 6.1.1.4'
O O 0.0106 0.0060 'International Tables Vol C Tables 4.2.6.8 and 6.1.1.4'
S S 0.1246 0.1234 'International Tables Vol C Tables 4.2.6.8 and 6.1.1.4'

loop_
_geom_angle_atom_site_label_1
_geom_angle_atom_site_label_2
_geom_angle_atom_site_label_3
_geom_angle_site_symmetry_1
_geom_angle_site_symmetry_3
_geom_angle
N1 Br1 K1 . . 73.06(11)
O2 K1 O1 4_576 3_567 156.13(10)
O2 K1 O3 4_576 . 76.93(10)
O1 K1 O3 3_567 . 79.22(10)
O2 K1 O3 4_576 4_575 91.20(10)
O1 K1 O3 3_567 4_575 81.70(9)
O3 K1 O3 . 4_575 75.20(7)
O2 K1 O1 4_576 1_556 90.50(9)
O1 K1 O1 3_567 1_556 85.28(9)
O3 K1 O1 . 1_556 77.35(10)
O3 K1 O1 4_575 1_556 151.34(10)
O2 K1 O2 4_576 . 84.95(8)
O1 K1 O2 3_567 . 114.10(9)
O3 K1 O2 . . 142.52(10)
O3 K1 O2 4_575 . 72.64(9)
O1 K1 O2 1_556 . 135.98(9)
O2 K1 N1 4_576 . 117.70(9)
O1 K1 N1 3_567 . 86.17(9)
O3 K1 N1 . . 165.27(10)
O3 K1 N1 4_575 . 104.65(10)
O1 K1 N1 1_556 . 99.80(9)
O2 K1 N1 . . 46.90(8)
O2 K1 Br1 4_576 . 95.38(7)
O1 K1 Br1 3_567 . 106.34(7)
O3 K1 Br1 . . 152.38(8)
O3 K1 Br1 4_575 . 132.00(8)
O1 K1 Br1 1_556 . 76.23(7)
O2 K1 Br1 . . 60.75(6)
N1 K1 Br1 . . 32.69(6)
O2 K1 S1 4_576 . 103.26(7)
O1 K1 S1 3_567 . 98.76(7)
O3 K1 S1 . . 159.84(8)
O3 K1 S1 4_575 . 84.65(8)
O1 K1 S1 1_556 . 122.67(7)
O2 K1 S1 . . 22.02(6)
N1 K1 S1 . . 25.45(6)
Br1 K1 S1 . . 47.56(2)
O2 K1 K1 4_576 3_568 127.95(7)
O1 K1 K1 3_567 3_568 43.70(6)
O3 K1 K1 . 3_568 73.95(8)
O3 K1 K1 4_575 3_568 120.81(7)
O1 K1 K1 1_556 3_568 41.58(6)
O2 K1 K1 . 3_568 140.40(7)
N1 K1 K1 . 3_568 94.21(6)
Br1 K1 K1 . 3_568 91.28(3)
S1 K1 K1 . 3_568 118.40(4)
O2 K1 K1 4_576 4_576 42.91(6)
O1 K1 K1 3_567 4_576 115.00(7)
O3 K1 K1 . 4_576 39.39(7)
O3 K1 K1 4_575 4_576 96.47(8)
O1 K1 K1 1_556 4_576 66.31(6)
O2 K1 K1 . 4_576 127.22(6)
N1 K1 K1 . 4_576 152.22(6)
Br1 K1 K1 . 4_576 119.924(16)
S1 K1 K1 . 4_576 146.08(3)
K1 K1 K1 3_568 4_576 90.17(2)
O2 K1 K1 4_576 4_575 72.93(7)
O1 K1 K1 3_567 4_575 112.48(6)
O3 K1 K1 . 4_575 104.29(8)
O3 K1 K1 4_575 4_575 39.16(7)
O1 K1 K1 1_556 4_575 162.22(6)
O2 K1 K1 . 4_575 38.44(5)
N1 K1 K1 . 4_575 82.90(6)
Br1 K1 K1 . 4_575 98.488(15)
S1 K1 K1 . 4_575 57.636(16)
K1 K1 K1 3_568 4_575 156.16(3)
K1 K1 K1 4_576 4_575 103.41(4)
O1 S1 O2 . . 115.20(18)
O1 S1 N1 . . 104.79(19)
O2 S1 N1 . . 113.85(17)
O1 S1 C1 . . 107.20(17)
O2 S1 C1 . . 104.97(18)
N1 S1 C1 . . 110.72(18)
O1 S1 K1 . . 116.01(13)
O2 S1 K1 . . 49.88(12)
N1 S1 K1 . . 65.99(13)
C1 S1 K1 . . 136.12(12)
S1 O1 K1 . 3_567 131.95(17)
S1 O1 K1 . 1_554 131.38(17)
K1 O1 K1 3_567 1_554 94.72(8)
S1 O2 K1 . 4_575 136.25(17)
S1 O2 K1 . . 108.10(15)
K1 O2 K1 4_575 . 98.64(9)
K1 O3 K1 . 4_576 101.45(11)
K1 O3 H31 . . 115(4)
K1 O3 H31 4_576 . 86(4)
K1 O3 H32 . . 117(4)
K1 O3 H32 4_576 . 122(4)
H31 O3 H32 . . 112(3)
S1 N1 Br1 . . 110.23(19)
S1 N1 K1 . . 88.56(14)
Br1 N1 K1 . . 74.25(11)
C6 C1 C2 . . 121.6(3)
C6 C1 S1 . . 116.6(3)
C2 C1 S1 . . 121.8(3)
C3 C2 C1 . . 117.3(4)
C3 C2 C7 . . 118.2(4)
C1 C2 C7 . . 124.4(3)
C2 C3 C4 . . 120.5(4)
C2 C3 H3 . . 119.7
C4 C3 H3 . . 119.7
C5 C4 C3 . . 121.8(4)
C5 C4 Cl1 . . 119.9(4)
C3 C4 Cl1 . . 118.4(4)
C4 C5 C6 . . 118.6(4)
C4 C5 H5 . . 120.7
C6 C5 H5 . . 120.7
C5 C6 C1 . . 120.2(4)
C5 C6 H6 . . 119.9
C1 C6 H6 . . 119.9
C2 C7 H7A . . 109.5
C2 C7 H7B . . 109.5
H7A C7 H7B . . 109.5
C2 C7 H7C . . 109.5
H7A C7 H7C . . 109.5
H7B C7 H7C . . 109.5

loop_
_geom_bond_atom_site_label_1
_geom_bond_atom_site_label_2
_geom_bond_site_symmetry_2
_geom_bond_distance
Br1 N1 . 1.901(4)
Br1 K1 . 3.3868(10)
K1 O2 4_576 2.706(3)
K1 O1 3_567 2.765(3)
K1 O3 . 2.773(3)
K1 O3 4_575 2.786(4)
K1 O1 1_556 2.878(3)
K1 O2 . 2.964(3)
K1 N1 . 3.366(4)
Cl1 C4 . 1.743(4)
S1 O1 . 1.453(3)
S1 O2 . 1.453(3)
S1 N1 . 1.584(3)
S1 C1 . 1.794(4)
O1 K1 3_567 2.765(3)
O1 K1 1_554 2.878(3)
O2 K1 4_575 2.706(3)
O3 K1 4_576 2.786(4)
O3 H31 . 0.842(19)
O3 H32 . 0.824(19)
C1 C6 . 1.392(5)
C1 C2 . 1.399(5)
C2 C3 . 1.387(6)
C2 C7 . 1.529(5)
C3 C4 . 1.389(7)
C3 H3 . 0.9300
C4 C5 . 1.373(7)
C5 C6 . 1.377(6)
C5 H5 . 0.9300
C6 H6 . 0.9300
C7 H7A . 0.9600
C7 H7B . 0.9600
C7 H7C . 0.9600

loop_
_geom_hbond_atom_site_label_D
_geom_hbond_atom_site_label_H
_geom_hbond_atom_site_label_A
_geom_hbond_site_symmetry_A
_geom_hbond_distance_DH
_geom_hbond_distance_HA
_geom_hbond_distance_DA
_geom_hbond_angle_DHA
O3 H31 N1 2_557 0.842(19) 2.00(2) 2.835(5) 173(5)
O3 H32 Br1 3_568 0.824(19) 2.925(19) 3.744(3) 173(4)

loop_
_geom_torsion_atom_site_label_1
_geom_torsion_atom_site_label_2
_geom_torsion_atom_site_label_3
_geom_torsion_atom_site_label_4
_geom_torsion_site_symmetry_1
_geom_torsion_site_symmetry_4
_geom_torsion
N1 Br1 K1 O2 . 4_576 -135.87(12)
N1 Br1 K1 O1 . 3_567 54.15(12)
N1 Br1 K1 O3 . . 152.19(19)
N1 Br1 K1 O3 . 4_575 -39.37(14)
N1 Br1 K1 O1 . 1_556 134.94(12)
N1 Br1 K1 O2 . . -54.73(12)
N1 Br1 K1 S1 . . -32.81(11)
N1 Br1 K1 K1 . 3_568 95.82(11)
N1 Br1 K1 K1 . 4_576 -173.25(11)
N1 Br1 K1 K1 . 4_575 -62.37(10)
O2 K1 S1 O1 4_576 . -136.58(16)
O1 K1 S1 O1 3_567 . 34.1(2)
O3 K1 S1 O1 . . -48.4(3)
O3 K1 S1 O1 4_575 . -46.60(16)
O1 K1 S1 O1 1_556 . 124.12(19)
O2 K1 S1 O1 . . -102.0(2)
N1 K1 S1 O1 . . 95.4(2)
Br1 K1 S1 O1 . . 138.29(15)
K1 K1 S1 O1 3_568 . 75.68(15)
K1 K1 S1 O1 4_576 . -140.24(14)
K1 K1 S1 O1 4_575 . -77.00(14)
O2 K1 S1 O2 4_576 . -34.55(11)
O1 K1 S1 O2 3_567 . 136.15(17)
O3 K1 S1 O2 . . 53.6(3)
O3 K1 S1 O2 4_575 . 55.42(18)
O1 K1 S1 O2 1_556 . -133.86(18)
N1 K1 S1 O2 . . -162.6(2)
Br1 K1 S1 O2 . . -119.69(16)
K1 K1 S1 O2 3_568 . 177.70(17)
K1 K1 S1 O2 4_576 . -38.22(17)
K1 K1 S1 O2 4_575 . 25.03(16)
O2 K1 S1 N1 4_576 . 128.05(16)
O1 K1 S1 N1 3_567 . -61.25(16)
O3 K1 S1 N1 . . -143.8(3)
O3 K1 S1 N1 4_575 . -141.97(16)
O1 K1 S1 N1 1_556 . 28.75(16)
O2 K1 S1 N1 . . 162.6(2)
Br1 K1 S1 N1 . . 42.92(15)
K1 K1 S1 N1 3_568 . -19.69(15)
K1 K1 S1 N1 4_576 . 124.39(15)
K1 K1 S1 N1 4_575 . -172.37(15)
O2 K1 S1 C1 4_576 . 32.56(19)
O1 K1 S1 C1 3_567 . -156.73(19)
O3 K1 S1 C1 . . 120.7(3)
O3 K1 S1 C1 4_575 . 122.54(19)
O1 K1 S1 C1 1_556 . -66.74(19)
O2 K1 S1 C1 . . 67.1(2)
N1 K1 S1 C1 . . -95.5(2)
Br1 K1 S1 C1 . . -52.57(18)
K1 K1 S1 C1 3_568 . -115.18(18)
K1 K1 S1 C1 4_576 . 28.90(19)
K1 K1 S1 C1 4_575 . 92.15(18)
O2 S1 O1 K1 . 3_567 -104.0(2)
N1 S1 O1 K1 . 3_567 22.0(3)
C1 S1 O1 K1 . 3_567 139.7(2)
K1 S1 O1 K1 . 3_567 -48.2(3)
O2 S1 O1 K1 . 1_554 56.0(3)
N1 S1 O1 K1 . 1_554 -178.1(2)
C1 S1 O1 K1 . 1_554 -60.4(3)
K1 S1 O1 K1 . 1_554 111.75(18)
O1 S1 O2 K1 . 4_575 -21.0(3)
N1 S1 O2 K1 . 4_575 -142.1(2)
C1 S1 O2 K1 . 4_575 96.6(2)
K1 S1 O2 K1 . 4_575 -124.7(3)
O1 S1 O2 K1 . . 103.73(18)
N1 S1 O2 K1 . . -17.4(2)
C1 S1 O2 K1 . . -138.62(14)
O2 K1 O2 S1 4_576 . 146.34(11)
O1 K1 O2 S1 3_567 . -48.60(18)
O3 K1 O2 S1 . . -152.88(15)
O3 K1 O2 S1 4_575 . -120.81(18)
O1 K1 O2 S1 1_556 . 60.9(2)
N1 K1 O2 S1 . . 10.13(13)
Br1 K1 O2 S1 . . 47.29(13)
K1 K1 O2 S1 3_568 . -3.2(2)
K1 K1 O2 S1 4_576 . 154.31(11)
K1 K1 O2 S1 4_575 . -144.9(2)
O2 K1 O2 K1 4_576 4_575 -68.74(14)
O1 K1 O2 K1 3_567 4_575 96.32(10)
O3 K1 O2 K1 . 4_575 -8.0(2)
O3 K1 O2 K1 4_575 4_575 24.11(10)
O1 K1 O2 K1 1_556 4_575 -154.21(10)
N1 K1 O2 K1 . 4_575 155.05(16)
Br1 K1 O2 K1 . 4_575 -167.79(11)
S1 K1 O2 K1 . 4_575 144.9(2)
K1 K1 O2 K1 3_568 4_575 141.75(6)
K1 K1 O2 K1 4_576 4_575 -60.78(11)
O2 K1 O3 K1 4_576 4_576 -25.56(10)
O1 K1 O3 K1 3_567 4_576 155.48(12)
O3 K1 O3 K1 4_575 4_576 -120.36(16)
O1 K1 O3 K1 1_556 4_576 67.95(11)
O2 K1 O3 K1 . 4_576 -88.74(18)
N1 K1 O3 K1 . 4_576 148.3(3)
Br1 K1 O3 K1 . 4_576 50.8(2)
S1 K1 O3 K1 . 4_576 -118.5(2)
K1 K1 O3 K1 3_568 4_576 110.80(10)
K1 K1 O3 K1 4_575 4_576 -93.84(10)
O1 S1 N1 Br1 . . 175.11(18)
O2 S1 N1 Br1 . . -58.1(2)
C1 S1 N1 Br1 . . 59.8(2)
K1 S1 N1 Br1 . . -72.62(15)
O1 S1 N1 K1 . . -112.27(15)
O2 S1 N1 K1 . . 14.48(18)
C1 S1 N1 K1 . . 132.46(14)
K1 Br1 N1 S1 . . 82.43(18)
O2 K1 N1 S1 4_576 . -59.97(17)
O1 K1 N1 S1 3_567 . 119.72(15)
O3 K1 N1 S1 . . 126.8(4)
O3 K1 N1 S1 4_575 . 39.34(16)
O1 K1 N1 S1 1_556 . -155.74(14)
O2 K1 N1 S1 . . -8.83(11)
Br1 K1 N1 S1 . . -111.50(18)
K1 K1 N1 S1 3_568 . 162.71(13)
K1 K1 N1 S1 4_576 . -98.89(17)
K1 K1 N1 S1 4_575 . 6.49(13)
O2 K1 N1 Br1 4_576 . 51.53(13)
O1 K1 N1 Br1 3_567 . -128.78(11)
O3 K1 N1 Br1 . . -121.7(4)
O3 K1 N1 Br1 4_575 . 150.84(10)
O1 K1 N1 Br1 1_556 . -44.24(11)
O2 K1 N1 Br1 . . 102.67(14)
S1 K1 N1 Br1 . . 111.50(18)
K1 K1 N1 Br1 3_568 . -85.79(9)
K1 K1 N1 Br1 4_576 . 12.6(2)
K1 K1 N1 Br1 4_575 . 117.99(9)
O1 S1 C1 C6 . . 110.7(3)
O2 S1 C1 C6 . . -12.3(3)
N1 S1 C1 C6 . . -135.6(3)
K1 S1 C1 C6 . . -59.1(4)
O1 S1 C1 C2 . . -67.5(3)
O2 S1 C1 C2 . . 169.5(3)
N1 S1 C1 C2 . . 46.2(4)
K1 S1 C1 C2 . . 122.7(3)
C6 C1 C2 C3 . . 0.8(5)
S1 C1 C2 C3 . . 178.9(3)
C6 C1 C2 C7 . . 179.2(4)
S1 C1 C2 C7 . . -2.7(5)
C1 C2 C3 C4 . . -0.6(6)
C7 C2 C3 C4 . . -179.1(4)
C2 C3 C4 C5 . . 0.1(7)
C2 C3 C4 Cl1 . . -179.8(3)
C3 C4 C5 C6 . . 0.3(7)
Cl1 C4 C5 C6 . . -179.8(3)
C4 C5 C6 C1 . . -0.1(6)
C2 C1 C6 C5 . . -0.4(6)
S1 C1 C6 C5 . . -178.6(3)
